data_7019535
loop_
_publ_author_name
'B\'eziau, Antoine'
'Baudron, St\'ephane A'
'Hosseini, Mir Wais'

_publ_section_title
;
 Heterometallic coordination polymers incorporating dipyrrin based
 heteroleptic copper and cobalt complexes: to Ag-\p or not?
;
_journal_issue 24
_journal_name_full 'Dalton transactions (Cambridge, England : 2003)'
_journal_page_first 7227
_journal_page_last 7234
_journal_paper_doi 10.1039/c2dt30549f
_journal_volume 41
_journal_year 2012
_chemical_formula_moiety 'C43 H32 Ag Co N9 O2, F6 Sb, C2 H3 N, H2 O '
_chemical_formula_sum 'C45 H37 Ag Co F6 N10 O3 Sb'
_chemical_formula_weight 1168.40
_chemical_name_systematic
;
?
;
_space_group_IT_number 2
_symmetry_cell_setting triclinic
_symmetry_space_group_name_Hall '-P 1'
_symmetry_space_group_name_H-M 'P -1'
_atom_sites_solution_hydrogens geom
_atom_sites_solution_primary direct
_atom_sites_solution_secondary difmap
_audit_creation_method SHELXL-97
_cell_angle_alpha 89.9420(10)
_cell_angle_beta 70.7410(10)
_cell_angle_gamma 84.9120(10)
_cell_formula_units_Z 2
_cell_length_a 12.2277(3)
_cell_length_b 13.9112(3)
_cell_length_c 14.0886(3)
_cell_measurement_reflns_used 9956
_cell_measurement_temperature 173(2)
_cell_measurement_theta_max 27.47
_cell_measurement_theta_min 2.70
_cell_volume 2252.45(9)
_computing_cell_refinement 'Bruker SAINT'
_computing_data_collection 'Bruker APEX2'
_computing_data_reduction 'Bruker SAINT'
_computing_molecular_graphics 'Bruker SHELXTL'
_computing_publication_material 'Bruker SHELXTL'
_computing_structure_refinement 'SHELXL-97 (Sheldrick, 2008)'
_computing_structure_solution 'SHELXS-97 (Sheldrick, 2008)'
_diffrn_ambient_temperature 173(2)
_diffrn_measured_fraction_theta_full 0.991
_diffrn_measured_fraction_theta_max 0.991
_diffrn_measurement_device_type 'Bruker APEX-II CCD'
_diffrn_measurement_method '\f and \w scans'
_diffrn_radiation_monochromator graphite
_diffrn_radiation_source 'fine-focus sealed tube'
_diffrn_radiation_type MoK\a
_diffrn_radiation_wavelength 0.71073
_diffrn_reflns_av_R_equivalents 0.0257
_diffrn_reflns_av_sigmaI/netI 0.0246
_diffrn_reflns_limit_h_max 15
_diffrn_reflns_limit_h_min -15
_diffrn_reflns_limit_k_max 18
_diffrn_reflns_limit_k_min -17
_diffrn_reflns_limit_l_max 18
_diffrn_reflns_limit_l_min -18
_diffrn_reflns_number 41471
_diffrn_reflns_theta_full 27.52
_diffrn_reflns_theta_max 27.52
_diffrn_reflns_theta_min 1.53
_exptl_absorpt_coefficient_mu 1.468
_exptl_absorpt_correction_T_max 0.9573
_exptl_absorpt_correction_T_min 0.8552
_exptl_absorpt_correction_type multi-scan
_exptl_absorpt_process_details sadabs
_exptl_crystal_colour dark-orange
_exptl_crystal_density_diffrn 1.723
_exptl_crystal_density_meas ?
_exptl_crystal_density_method 'not measured'
_exptl_crystal_description platelet
_exptl_crystal_F_000 1160
_exptl_crystal_size_max 0.11
_exptl_crystal_size_mid 0.11
_exptl_crystal_size_min 0.03
_refine_diff_density_max 1.130
_refine_diff_density_min -0.923
_refine_diff_density_rms 0.111
_refine_ls_extinction_method none
_refine_ls_goodness_of_fit_ref 1.078
_refine_ls_hydrogen_treatment mixed
_refine_ls_matrix_type full
_refine_ls_number_parameters 612
_refine_ls_number_reflns 10263
_refine_ls_number_restraints 3
_refine_ls_restrained_S_all 1.079
_refine_ls_R_factor_all 0.0455
_refine_ls_R_factor_gt 0.0361
_refine_ls_shift/su_max 0.001
_refine_ls_shift/su_mean 0.000
_refine_ls_structure_factor_coef Fsqd
_refine_ls_weighting_details 'calc w=1/[\s^2^(Fo^2^)+(0.0539P)^2^+3.2842P] where P=(Fo^2^+2Fc^2^)/3'
_refine_ls_weighting_scheme calc
_refine_ls_wR_factor_gt 0.0957
_refine_ls_wR_factor_ref 0.1080
_reflns_number_gt 8665
_reflns_number_total 10263
_reflns_threshold_expression >2sigma(I)
_cod_data_source_file c2dt30549f.txt
_cod_data_source_block compound7
_cod_depositor_comments
;
The following automatic conversions were performed:

'_symmetry_cell_setting' value 'Triclinic' changed to 'triclinic'
according to /home/saulius/struct/CIF-dictionaries/cif_core.dic
dictionary named 'cif_core.dic' version 2.4.1 from 2010-06-29.

Automatic conversion script
Id: cif_fix_values 1891 2012-01-12 08:04:46Z andrius 

The following automatic conversions were performed:

'_exptl_crystal_density_meas' value 'not measured' was changed to '?'
- the value is perceived as not measured.

Automatic conversion script
Id: cif_fix_values 3008 2015-01-20 13:52:24Z robertas 
;
_cod_original_sg_symbol_H-M P-1
_cod_database_code 7019535

loop_
_symmetry_equiv_pos_as_xyz
'x, y, z'
'-x, -y, -z'

loop_
_atom_site_label
_atom_site_type_symbol
_atom_site_fract_x
_atom_site_fract_y
_atom_site_fract_z
_atom_site_U_iso_or_equiv
_atom_site_adp_type
_atom_site_occupancy
_atom_site_symmetry_multiplicity
_atom_site_calc_flag
_atom_site_refinement_flags
C1 C 0.0096(3) 0.1486(2) -0.2240(2) 0.0243(6) Uani 1 1 d .
H1 H 0.0126 0.2065 -0.1925 0.029 Uiso 1 1 calc R
C2 C -0.0901(3) 0.1212(2) -0.2431(2) 0.0283(6) Uani 1 1 d .
H2 H -0.1626 0.1563 -0.2259 0.034 Uiso 1 1 calc R
C3 C -0.0587(3) 0.0329(2) -0.2919(2) 0.0253(6) Uani 1 1 d .
H3 H -0.1058 -0.0030 -0.3153 0.030 Uiso 1 1 calc R
C4 C 0.0592(2) 0.0063(2) -0.3002(2) 0.0189(5) Uani 1 1 d .
C5 C 0.1249(2) -0.08044(19) -0.3364(2) 0.0189(5) Uani 1 1 d .
C6 C 0.2370(2) -0.10519(19) -0.3330(2) 0.0178(5) Uani 1 1 d .
C7 C 0.3033(3) -0.1962(2) -0.3544(2) 0.0220(6) Uani 1 1 d .
H7 H 0.2836 -0.2512 -0.3801 0.026 Uiso 1 1 calc R
C8 C 0.4028(3) -0.1882(2) -0.3299(2) 0.0262(6) Uani 1 1 d .
H8 H 0.4626 -0.2364 -0.3356 0.031 Uiso 1 1 calc R
C9 C 0.3955(3) -0.0922(2) -0.2947(2) 0.0242(6) Uani 1 1 d .
H9 H 0.4510 -0.0670 -0.2725 0.029 Uiso 1 1 calc R
C10 C 0.0731(2) -0.1567(2) -0.3781(2) 0.0208(5) Uani 1 1 d .
C11 C 0.0791(3) -0.1592(3) -0.4778(2) 0.0335(7) Uani 1 1 d .
H11 H 0.1097 -0.1096 -0.5199 0.040 Uiso 1 1 calc R
C12 C 0.0389(3) -0.2365(3) -0.5142(3) 0.0419(9) Uani 1 1 d .
H12 H 0.0440 -0.2373 -0.5815 0.050 Uiso 1 1 calc R
C13 C -0.0155(3) -0.3047(3) -0.3625(3) 0.0406(9) Uani 1 1 d .
H13 H -0.0488 -0.3543 -0.3219 0.049 Uiso 1 1 calc R
C14 C 0.0217(3) -0.2303(2) -0.3184(3) 0.0338(7) Uani 1 1 d .
H14 H 0.0121 -0.2300 -0.2501 0.041 Uiso 1 1 calc R
C15 C 0.4998(3) 0.1280(2) -0.3885(2) 0.0248(6) Uani 1 1 d .
H15 H 0.4917 0.1106 -0.4494 0.030 Uiso 1 1 calc R
C16 C 0.5972(3) 0.1691(2) -0.3791(2) 0.0292(7) Uani 1 1 d .
H16 H 0.6632 0.1831 -0.4313 0.035 Uiso 1 1 calc R
C17 C 0.5760(3) 0.1845(2) -0.2780(2) 0.0250(6) Uani 1 1 d .
H17 H 0.6245 0.2114 -0.2487 0.030 Uiso 1 1 calc R
C18 C 0.4661(2) 0.15152(19) -0.2272(2) 0.0195(5) Uani 1 1 d .
C19 C 0.4095(2) 0.14813(19) -0.1236(2) 0.0186(5) Uani 1 1 d .
C20 C 0.3029(2) 0.11208(19) -0.0783(2) 0.0179(5) Uani 1 1 d .
C21 C 0.2475(3) 0.0958(2) 0.0259(2) 0.0215(6) Uani 1 1 d .
H21 H 0.2724 0.1131 0.0786 0.026 Uiso 1 1 calc R
C22 C 0.1506(3) 0.0498(2) 0.0332(2) 0.0252(6) Uani 1 1 d .
H22 H 0.0976 0.0294 0.0920 0.030 Uiso 1 1 calc R
C23 C 0.1465(3) 0.0392(2) -0.0655(2) 0.0223(6) Uani 1 1 d .
H23 H 0.0893 0.0097 -0.0817 0.027 Uiso 1 1 calc R
C24 C 0.4727(2) 0.1803(2) -0.0563(2) 0.0199(5) Uani 1 1 d .
C25 C 0.5615(3) 0.1202(2) -0.0409(2) 0.0283(6) Uani 1 1 d .
H25 H 0.5829 0.0596 -0.0727 0.034 Uiso 1 1 calc R
C26 C 0.6180(3) 0.1512(2) 0.0224(3) 0.0311(7) Uani 1 1 d .
H26 H 0.6768 0.1099 0.0329 0.037 Uiso 1 1 calc R
C27 C 0.5074(3) 0.2965(2) 0.0528(2) 0.0274(6) Uani 1 1 d .
H27 H 0.4894 0.3576 0.0838 0.033 Uiso 1 1 calc R
C28 C 0.4457(3) 0.2702(2) -0.0080(2) 0.0275(6) Uani 1 1 d .
H28 H 0.3865 0.3126 -0.0165 0.033 Uiso 1 1 calc R
C29 C 0.3165(3) 0.0670(3) -0.7077(2) 0.0313(7) Uani 1 1 d .
H29 H 0.3266 0.0046 -0.7347 0.038 Uiso 1 1 calc R
C30 C 0.2972(3) 0.0785(2) -0.6057(2) 0.0247(6) Uani 1 1 d .
H30 H 0.2940 0.0249 -0.5657 0.030 Uiso 1 1 calc R
C31 C 0.2827(2) 0.1713(2) -0.5637(2) 0.0206(5) Uani 1 1 d .
C32 C 0.2870(3) 0.2480(2) -0.6277(2) 0.0299(7) Uani 1 1 d .
H32 H 0.2773 0.3113 -0.6032 0.036 Uiso 1 1 calc R
C33 C 0.3058(3) 0.2286(3) -0.7280(2) 0.0359(8) Uani 1 1 d .
H33 H 0.3077 0.2808 -0.7696 0.043 Uiso 1 1 calc R
C34 C 0.2675(2) 0.1831(2) -0.4544(2) 0.0201(5) Uani 1 1 d .
C35 C 0.2475(3) 0.2749(2) -0.4087(2) 0.0268(6) Uani 1 1 d .
H35 H 0.2412 0.3280 -0.4473 0.032 Uiso 1 1 calc R
C36 C 0.2367(3) 0.2914(2) -0.3086(2) 0.0214(6) Uani 1 1 d .
C37 C 0.2423(3) 0.3911(2) -0.2724(2) 0.0236(6) Uani 1 1 d .
C38 C 0.3046(4) 0.4027(2) -0.2078(3) 0.0383(8) Uani 1 1 d .
H38 H 0.3377 0.3491 -0.1842 0.046 Uiso 1 1 calc R
C39 C 0.3174(4) 0.4946(2) -0.1785(3) 0.0425(9) Uani 1 1 d .
H39 H 0.3613 0.5014 -0.1366 0.051 Uiso 1 1 calc R
C40 C 0.2074(3) 0.5620(2) -0.2679(3) 0.0366(8) Uani 1 1 d .
H40 H 0.1720 0.6168 -0.2876 0.044 Uiso 1 1 calc R
C41 C 0.1922(3) 0.4727(2) -0.3032(3) 0.0341(7) Uani 1 1 d .
H41 H 0.1494 0.4680 -0.3464 0.041 Uiso 1 1 calc R
C42 C 0.0347(4) -0.2575(3) -0.0469(3) 0.0456(9) Uani 1 1 d .
C43 C -0.0626(4) -0.3113(3) 0.0050(3) 0.0569(11) Uani 1 1 d .
H43A H -0.1240 -0.2684 0.0492 0.085 Uiso 1 1 calc R
H43B H -0.0381 -0.3604 0.0435 0.085 Uiso 1 1 calc R
H43C H -0.0901 -0.3408 -0.0433 0.085 Uiso 1 1 calc R
N1 N 0.0984(2) 0.08087(16) -0.25671(17) 0.0188(5) Uani 1 1 d .
N2 N 0.2985(2) -0.04241(16) -0.29736(17) 0.0179(4) Uani 1 1 d .
N3 N -0.0063(3) -0.3092(2) -0.4587(2) 0.0400(7) Uani 1 1 d .
N4 N 0.4208(2) 0.11724(17) -0.29871(17) 0.0197(5) Uani 1 1 d .
N5 N 0.2358(2) 0.07732(16) -0.13221(16) 0.0173(4) Uani 1 1 d .
N6 N 0.5915(2) 0.23806(18) 0.06910(19) 0.0253(5) Uani 1 1 d .
N7 N 0.3214(3) 0.1406(2) -0.7695(2) 0.0348(6) Uani 1 1 d .
N8 N 0.2693(3) 0.57407(18) -0.2078(2) 0.0309(6) Uani 1 1 d .
N9 N 0.1107(3) -0.2151(3) -0.0881(3) 0.0596(10) Uani 1 1 d .
O1 O 0.27989(18) 0.10418(14) -0.41152(14) 0.0204(4) Uani 1 1 d .
O2 O 0.22762(18) 0.22782(13) -0.24154(14) 0.0202(4) Uani 1 1 d .
Co1 Co 0.25977(3) 0.09301(2) -0.27208(3) 0.01586(9) Uani 1 1 d .
Ag1 Ag 0.31059(2) -0.278577(17) -0.17007(2) 0.03318(8) Uani 1 1 d .
F1 F 0.8893(6) 0.4257(5) 0.7047(4) 0.204(3) Uani 1 1 d .
F2 F 0.8782(8) 0.3809(4) 0.8846(7) 0.241(5) Uani 1 1 d .
F3 F 0.7230(4) 0.3373(3) 0.8128(4) 0.1160(15) Uani 1 1 d .
F4 F 0.6909(8) 0.5188(4) 0.7746(5) 0.211(4) Uani 1 1 d .
F5 F 0.6739(5) 0.4768(4) 0.9533(3) 0.161(2) Uani 1 1 d .
F6 F 0.8475(6) 0.5611(3) 0.8455(4) 0.168(3) Uani 1 1 d .
Sb1 Sb 0.78462(3) 0.447551(19) 0.83133(2) 0.04686(9) Uani 1 1 d .
C44 C 0.4343(6) 0.4827(4) 0.4128(5) 0.0828(18) Uani 1 1 d .
C45 C 0.3770(7) 0.5785(4) 0.4157(6) 0.103(2) Uani 1 1 d .
H45A H 0.2969 0.5793 0.4572 0.154 Uiso 1 1 calc R
H45B H 0.3815 0.5963 0.3488 0.154 Uiso 1 1 calc R
H45C H 0.4146 0.6235 0.4431 0.154 Uiso 1 1 calc R
N10 N 0.4774(6) 0.4093(4) 0.4122(6) 0.124(3) Uani 1 1 d .
O3 O 0.1306(4) 0.4652(3) 0.4887(3) 0.0740(10) Uani 1 1 d D
H3B H 0.095(5) 0.518(3) 0.472(6) 0.129 Uiso 1 1 d D
H3A H 0.093(5) 0.412(3) 0.494(6) 0.129 Uiso 1 1 d D

loop_
_atom_site_aniso_label
_atom_site_aniso_U_11
_atom_site_aniso_U_22
_atom_site_aniso_U_33
_atom_site_aniso_U_23
_atom_site_aniso_U_13
_atom_site_aniso_U_12
C1 0.0269(15) 0.0222(14) 0.0232(14) -0.0011(11) -0.0079(12) 0.0000(11)
C2 0.0206(15) 0.0332(16) 0.0304(16) 0.0034(13) -0.0087(12) 0.0023(12)
C3 0.0226(15) 0.0302(15) 0.0276(15) 0.0049(12) -0.0135(12) -0.0057(12)
C4 0.0212(13) 0.0215(13) 0.0166(12) 0.0030(10) -0.0090(11) -0.0054(10)
C5 0.0233(14) 0.0208(13) 0.0150(12) 0.0032(10) -0.0083(11) -0.0074(11)
C6 0.0228(14) 0.0169(12) 0.0154(12) 0.0007(10) -0.0080(10) -0.0043(10)
C7 0.0281(15) 0.0181(13) 0.0195(13) 0.0001(10) -0.0070(11) -0.0039(11)
C8 0.0237(15) 0.0245(14) 0.0282(15) 0.0019(12) -0.0063(12) 0.0010(12)
C9 0.0231(15) 0.0247(14) 0.0283(15) 0.0030(11) -0.0125(12) -0.0043(11)
C10 0.0205(14) 0.0200(13) 0.0253(14) -0.0010(11) -0.0117(11) -0.0030(10)
C11 0.0396(19) 0.0412(19) 0.0246(16) 0.0032(13) -0.0133(14) -0.0190(15)
C12 0.050(2) 0.050(2) 0.0326(18) -0.0032(16) -0.0190(17) -0.0210(18)
C13 0.051(2) 0.0286(17) 0.054(2) 0.0107(15) -0.0299(19) -0.0192(15)
C14 0.048(2) 0.0312(16) 0.0322(17) 0.0079(13) -0.0224(15) -0.0178(15)
C15 0.0277(15) 0.0288(15) 0.0177(13) 0.0001(11) -0.0057(12) -0.0077(12)
C16 0.0249(15) 0.0350(17) 0.0256(15) 0.0039(13) -0.0035(12) -0.0109(13)
C17 0.0245(15) 0.0278(15) 0.0251(14) 0.0010(11) -0.0098(12) -0.0095(12)
C18 0.0221(14) 0.0184(12) 0.0199(13) -0.0013(10) -0.0084(11) -0.0051(10)
C19 0.0228(14) 0.0154(12) 0.0206(13) -0.0003(10) -0.0111(11) -0.0014(10)
C20 0.0219(13) 0.0185(12) 0.0158(12) -0.0003(10) -0.0095(11) -0.0031(10)
C21 0.0252(14) 0.0253(14) 0.0155(13) 0.0014(10) -0.0086(11) -0.0023(11)
C22 0.0257(15) 0.0330(16) 0.0171(13) 0.0067(11) -0.0064(11) -0.0064(12)
C23 0.0224(14) 0.0271(14) 0.0200(14) 0.0058(11) -0.0089(11) -0.0083(11)
C24 0.0211(14) 0.0230(13) 0.0179(13) -0.0005(10) -0.0085(11) -0.0061(11)
C25 0.0351(17) 0.0234(14) 0.0321(16) -0.0087(12) -0.0200(14) 0.0023(12)
C26 0.0336(17) 0.0284(16) 0.0382(18) -0.0074(13) -0.0231(15) 0.0050(13)
C27 0.0364(17) 0.0200(14) 0.0299(16) -0.0057(11) -0.0167(14) -0.0011(12)
C28 0.0325(17) 0.0240(14) 0.0307(16) -0.0028(12) -0.0174(14) 0.0009(12)
C29 0.0273(16) 0.0432(19) 0.0242(15) -0.0114(13) -0.0099(13) -0.0021(14)
C30 0.0261(15) 0.0301(15) 0.0198(14) -0.0016(11) -0.0094(12) -0.0059(12)
C31 0.0210(14) 0.0277(14) 0.0155(13) -0.0004(10) -0.0087(11) -0.0043(11)
C32 0.0382(18) 0.0328(16) 0.0206(14) 0.0023(12) -0.0124(13) -0.0032(13)
C33 0.044(2) 0.045(2) 0.0202(15) 0.0060(14) -0.0131(14) 0.0002(16)
C34 0.0249(14) 0.0221(13) 0.0151(13) 0.0018(10) -0.0082(11) -0.0061(11)
C35 0.0454(19) 0.0198(14) 0.0203(14) 0.0036(11) -0.0167(13) -0.0073(13)
C36 0.0272(15) 0.0183(13) 0.0203(13) 0.0006(10) -0.0091(11) -0.0049(11)
C37 0.0350(16) 0.0191(13) 0.0199(13) -0.0001(10) -0.0124(12) -0.0068(12)
C38 0.066(2) 0.0203(15) 0.044(2) 0.0020(13) -0.0391(19) -0.0057(15)
C39 0.073(3) 0.0248(16) 0.051(2) 0.0005(15) -0.048(2) -0.0082(16)
C40 0.053(2) 0.0177(14) 0.051(2) -0.0003(13) -0.0330(18) -0.0036(14)
C41 0.047(2) 0.0239(15) 0.0439(19) -0.0010(13) -0.0307(17) -0.0059(14)
C42 0.045(2) 0.057(2) 0.0296(18) -0.0073(17) -0.0113(17) 0.018(2)
C43 0.062(3) 0.057(3) 0.049(2) -0.006(2) -0.016(2) 0.001(2)
N1 0.0234(12) 0.0186(11) 0.0163(11) -0.0009(8) -0.0090(9) -0.0022(9)
N2 0.0198(11) 0.0190(11) 0.0176(11) 0.0014(8) -0.0088(9) -0.0058(9)
N3 0.0443(18) 0.0367(16) 0.0479(18) -0.0080(13) -0.0249(15) -0.0127(13)
N4 0.0240(12) 0.0215(11) 0.0148(11) 0.0002(9) -0.0066(9) -0.0073(9)
N5 0.0195(11) 0.0188(11) 0.0158(11) 0.0002(8) -0.0080(9) -0.0042(9)
N6 0.0304(14) 0.0248(12) 0.0261(13) -0.0022(10) -0.0158(11) -0.0051(10)
N7 0.0336(15) 0.0548(18) 0.0178(12) -0.0042(12) -0.0119(11) 0.0004(13)
N8 0.0447(16) 0.0201(12) 0.0352(15) -0.0014(10) -0.0221(13) -0.0072(11)
N9 0.041(2) 0.075(3) 0.051(2) -0.0001(19) -0.0057(17) 0.0154(19)
O1 0.0290(11) 0.0191(9) 0.0157(9) 0.0001(7) -0.0100(8) -0.0053(8)
O2 0.0303(11) 0.0162(9) 0.0155(9) -0.0010(7) -0.0090(8) -0.0042(8)
Co1 0.02075(19) 0.01544(17) 0.01343(17) 0.00045(13) -0.00760(14) -0.00487(13)
Ag1 0.03988(15) 0.02670(13) 0.04228(15) -0.00734(10) -0.02526(12) -0.00645(10)
F1 0.203(6) 0.229(7) 0.106(4) -0.053(4) 0.060(4) -0.073(5)
F2 0.340(10) 0.132(5) 0.391(11) -0.006(6) -0.324(10) 0.033(5)
F3 0.123(3) 0.073(2) 0.164(4) -0.029(2) -0.057(3) -0.039(2)
F4 0.355(10) 0.118(4) 0.236(7) -0.044(4) -0.226(8) 0.087(5)
F5 0.186(5) 0.158(5) 0.087(3) -0.046(3) 0.032(3) -0.042(4)
F6 0.280(7) 0.100(3) 0.147(4) 0.011(3) -0.078(5) -0.118(4)
Sb1 0.0672(2) 0.03495(14) 0.03925(15) -0.00077(10) -0.01735(13) -0.01026(12)
C44 0.088(4) 0.060(3) 0.087(4) -0.013(3) -0.006(3) -0.027(3)
C45 0.135(6) 0.059(4) 0.110(6) -0.003(3) -0.034(5) -0.011(4)
N10 0.112(5) 0.055(3) 0.185(7) -0.011(4) -0.020(5) -0.011(3)
O3 0.101(3) 0.056(2) 0.088(3) 0.0098(19) -0.059(2) -0.027(2)

loop_
_atom_type_symbol
_atom_type_description
_atom_type_scat_dispersion_real
_atom_type_scat_dispersion_imag
_atom_type_scat_source
C C 0.0033 0.0016 'International Tables Vol C Tables 4.2.6.8 and 6.1.1.4'
H H 0.0000 0.0000 'International Tables Vol C Tables 4.2.6.8 and 6.1.1.4'
N N 0.0061 0.0033 'International Tables Vol C Tables 4.2.6.8 and 6.1.1.4'
O O 0.0106 0.0060 'International Tables Vol C Tables 4.2.6.8 and 6.1.1.4'
F F 0.0171 0.0103 'International Tables Vol C Tables 4.2.6.8 and 6.1.1.4'
Co Co 0.3494 0.9721 'International Tables Vol C Tables 4.2.6.8 and 6.1.1.4'
Ag Ag -0.8971 1.1015 'International Tables Vol C Tables 4.2.6.8 and 6.1.1.4'
Sb Sb -0.5866 1.5461 'International Tables Vol C Tables 4.2.6.8 and 6.1.1.4'

loop_
_geom_angle_atom_site_label_1
_geom_angle_atom_site_label_2
_geom_angle_atom_site_label_3
_geom_angle
_geom_angle_site_symmetry_1
_geom_angle_site_symmetry_3
N1 C1 C2 111.4(3) . .
N1 C1 H1 124.3 . .
C2 C1 H1 124.3 . .
C3 C2 C1 106.5(3) . .
C3 C2 H2 126.8 . .
C1 C2 H2 126.8 . .
C2 C3 C4 107.3(3) . .
C2 C3 H3 126.4 . .
C4 C3 H3 126.4 . .
C5 C4 N1 123.6(2) . .
C5 C4 C3 128.0(3) . .
N1 C4 C3 108.2(2) . .
C4 C5 C6 124.7(2) . .
C4 C5 C10 119.2(2) . .
C6 C5 C10 116.0(2) . .
N2 C6 C5 123.4(2) . .
N2 C6 C7 108.0(2) . .
C5 C6 C7 128.4(2) . .
C8 C7 C6 107.3(2) . .
C8 C7 H7 126.3 . .
C6 C7 H7 126.3 . .
C7 C8 C9 106.2(3) . .
C7 C8 Ag1 88.23(18) . .
C9 C8 Ag1 103.37(19) . .
C7 C8 H8 126.9 . .
C9 C8 H8 126.9 . .
Ag1 C8 H8 80.4 . .
N2 C9 C8 111.1(3) . .
N2 C9 H9 124.5 . .
C8 C9 H9 124.5 . .
C11 C10 C14 117.5(3) . .
C11 C10 C5 121.8(3) . .
C14 C10 C5 120.6(3) . .
C10 C11 C12 119.1(3) . .
C10 C11 H11 120.4 . .
C12 C11 H11 120.4 . .
N3 C12 C11 123.9(3) . .
N3 C12 H12 118.1 . .
C11 C12 H12 118.1 . .
N3 C13 C14 124.0(3) . .
N3 C13 H13 118.0 . .
C14 C13 H13 118.0 . .
C10 C14 C13 118.7(3) . .
C10 C14 H14 120.6 . .
C13 C14 H14 120.6 . .
N4 C15 C16 111.1(3) . .
N4 C15 H15 124.4 . .
C16 C15 H15 124.4 . .
C17 C16 C15 106.8(3) . .
C17 C16 H16 126.6 . .
C15 C16 H16 126.6 . .
C16 C17 C18 106.8(3) . .
C16 C17 H17 126.6 . .
C18 C17 H17 126.6 . .
C19 C18 N4 123.2(2) . .
C19 C18 C17 128.1(3) . .
N4 C18 C17 108.7(2) . .
C20 C19 C18 125.2(2) . .
C20 C19 C24 117.5(2) . .
C18 C19 C24 117.1(2) . .
C19 C20 N5 123.6(2) . .
C19 C20 C21 127.8(2) . .
N5 C20 C21 108.4(2) . .
C22 C21 C20 106.7(2) . .
C22 C21 H21 126.6 . .
C20 C21 H21 126.6 . .
C21 C22 C23 107.1(2) . .
C21 C22 H22 126.4 . .
C23 C22 H22 126.4 . .
N5 C23 C22 110.8(2) . .
N5 C23 H23 124.6 . .
C22 C23 H23 124.6 . .
C28 C24 C25 117.8(3) . .
C28 C24 C19 121.8(3) . .
C25 C24 C19 120.4(3) . .
C24 C25 C26 119.4(3) . .
C24 C25 H25 120.3 . .
C26 C25 H25 120.3 . .
N6 C26 C25 122.7(3) . .
N6 C26 H26 118.6 . .
C25 C26 H26 118.6 . .
N6 C27 C28 122.9(3) . .
N6 C27 H27 118.5 . .
C28 C27 H27 118.5 . .
C27 C28 C24 119.4(3) . .
C27 C28 H28 120.3 . .
C24 C28 H28 120.3 . .
N7 C29 C30 123.7(3) . .
N7 C29 H29 118.2 . .
C30 C29 H29 118.2 . .
C29 C30 C31 119.2(3) . .
C29 C30 H30 120.4 . .
C31 C30 H30 120.4 . .
C32 C31 C30 117.3(3) . .
C32 C31 C34 123.8(3) . .
C30 C31 C34 118.9(2) . .
C33 C32 C31 118.9(3) . .
C33 C32 H32 120.5 . .
C31 C32 H32 120.5 . .
N7 C33 C32 124.6(3) . .
N7 C33 H33 117.7 . .
C32 C33 H33 117.7 . .
O1 C34 C35 125.2(2) . .
O1 C34 C31 114.2(2) . .
C35 C34 C31 120.5(2) . .
C36 C35 C34 123.6(3) . .
C36 C35 H35 118.2 . .
C34 C35 H35 118.2 . .
O2 C36 C35 126.6(3) . .
O2 C36 C37 113.7(2) . .
C35 C36 C37 119.6(2) . .
C41 C37 C38 118.2(3) . .
C41 C37 C36 123.3(3) . .
C38 C37 C36 118.5(3) . .
C39 C38 C37 119.5(3) . .
C39 C38 H38 120.2 . .
C37 C38 H38 120.2 . .
N8 C39 C38 122.8(3) . .
N8 C39 H39 118.6 . .
C38 C39 H39 118.6 . .
N8 C40 C41 124.0(3) . .
N8 C40 H40 118.0 . .
C41 C40 H40 118.0 . .
C37 C41 C40 118.2(3) . .
C37 C41 H41 120.9 . .
C40 C41 H41 120.9 . .
N9 C42 C43 179.5(5) . .
C42 C43 H43A 109.5 . .
C42 C43 H43B 109.5 . .
H43A C43 H43B 109.5 . .
C42 C43 H43C 109.5 . .
H43A C43 H43C 109.5 . .
H43B C43 H43C 109.5 . .
C1 N1 C4 106.7(2) . .
C1 N1 Co1 127.2(2) . .
C4 N1 Co1 124.63(19) . .
C9 N2 C6 107.5(2) . .
C9 N2 Co1 126.06(19) . .
C6 N2 Co1 126.11(19) . .
C12 N3 C13 116.7(3) . .
C15 N4 C18 106.5(2) . .
C15 N4 Co1 126.6(2) . .
C18 N4 Co1 124.96(19) . .
C23 N5 C20 106.9(2) . .
C23 N5 Co1 126.60(19) . .
C20 N5 Co1 126.23(18) . .
C27 N6 C26 117.8(3) . .
C27 N6 Ag1 123.2(2) . 2_655
C26 N6 Ag1 118.9(2) . 2_655
C33 N7 C29 116.4(3) . .
C40 N8 C39 117.2(3) . .
C40 N8 Ag1 122.2(2) . 1_565
C39 N8 Ag1 120.2(2) . 1_565
C42 N9 Ag1 127.1(3) . .
C34 O1 Co1 124.92(18) . .
C36 O2 Co1 123.25(18) . .
O2 Co1 O1 95.21(8) . .
O2 Co1 N2 176.20(9) . .
O1 Co1 N2 87.53(9) . .
O2 Co1 N5 86.54(9) . .
O1 Co1 N5 177.57(9) . .
N2 Co1 N5 90.80(10) . .
O2 Co1 N1 91.21(9) . .
O1 Co1 N1 84.89(9) . .
N2 Co1 N1 91.65(10) . .
N5 Co1 N1 93.41(10) . .
O2 Co1 N4 84.71(9) . .
O1 Co1 N4 89.97(9) . .
N2 Co1 N4 92.67(10) . .
N5 Co1 N4 91.86(10) . .
N1 Co1 N4 173.14(10) . .
N6 Ag1 N8 129.36(10) 2_655 1_545
N6 Ag1 N9 106.11(12) 2_655 .
N8 Ag1 N9 95.79(14) 1_545 .
N6 Ag1 C8 103.31(10) 2_655 .
N8 Ag1 C8 110.64(10) 1_545 .
N9 Ag1 C8 110.80(12) . .
F2 Sb1 F3 90.3(3) . .
F2 Sb1 F5 93.1(4) . .
F3 Sb1 F5 93.6(2) . .
F2 Sb1 F4 178.4(4) . .
F3 Sb1 F4 91.1(3) . .
F5 Sb1 F4 87.8(3) . .
F2 Sb1 F1 91.5(4) . .
F3 Sb1 F1 87.4(3) . .
F5 Sb1 F1 175.3(4) . .
F4 Sb1 F1 87.7(4) . .
F2 Sb1 F6 91.2(3) . .
F3 Sb1 F6 177.9(2) . .
F5 Sb1 F6 87.8(3) . .
F4 Sb1 F6 87.4(3) . .
F1 Sb1 F6 91.1(3) . .
N10 C44 C45 178.9(8) . .
C44 C45 H45A 109.5 . .
C44 C45 H45B 109.5 . .
H45A C45 H45B 109.5 . .
C44 C45 H45C 109.5 . .
H45A C45 H45C 109.5 . .
H45B C45 H45C 109.5 . .
H3B O3 H3A 115(3) . .

loop_
_geom_bond_atom_site_label_1
_geom_bond_atom_site_label_2
_geom_bond_distance
_geom_bond_site_symmetry_2
C1 N1 1.329(4) .
C1 C2 1.415(4) .
C1 H1 0.9300 .
C2 C3 1.368(5) .
C2 H2 0.9300 .
C3 C4 1.423(4) .
C3 H3 0.9300 .
C4 C5 1.386(4) .
C4 N1 1.402(3) .
C5 C6 1.399(4) .
C5 C10 1.496(4) .
C6 N2 1.396(3) .
C6 C7 1.418(4) .
C7 C8 1.383(4) .
C7 H7 0.9300 .
C8 C9 1.411(4) .
C8 Ag1 2.549(3) .
C8 H8 0.9300 .
C9 N2 1.330(4) .
C9 H9 0.9300 .
C10 C11 1.383(4) .
C10 C14 1.384(4) .
C11 C12 1.387(5) .
C11 H11 0.9300 .
C12 N3 1.323(5) .
C12 H12 0.9300 .
C13 N3 1.324(5) .
C13 C14 1.391(5) .
C13 H13 0.9300 .
C14 H14 0.9300 .
C15 N4 1.332(4) .
C15 C16 1.411(4) .
C15 H15 0.9300 .
C16 C17 1.375(4) .
C16 H16 0.9300 .
C17 C18 1.416(4) .
C17 H17 0.9300 .
C18 C19 1.397(4) .
C18 N4 1.402(3) .
C19 C20 1.388(4) .
C19 C24 1.497(4) .
C20 N5 1.401(3) .
C20 C21 1.427(4) .
C21 C22 1.370(4) .
C21 H21 0.9300 .
C22 C23 1.417(4) .
C22 H22 0.9300 .
C23 N5 1.335(3) .
C23 H23 0.9300 .
C24 C28 1.384(4) .
C24 C25 1.385(4) .
C25 C26 1.385(4) .
C25 H25 0.9300 .
C26 N6 1.338(4) .
C26 H26 0.9300 .
C27 N6 1.333(4) .
C27 C28 1.384(4) .
C27 H27 0.9300 .
C28 H28 0.9300 .
C29 N7 1.335(5) .
C29 C30 1.385(4) .
C29 H29 0.9300 .
C30 C31 1.393(4) .
C30 H30 0.9300 .
C31 C32 1.389(4) .
C31 C34 1.496(4) .
C32 C33 1.379(4) .
C32 H32 0.9300 .
C33 N7 1.328(5) .
C33 H33 0.9300 .
C34 O1 1.274(3) .
C34 C35 1.396(4) .
C35 C36 1.389(4) .
C35 H35 0.9300 .
C36 O2 1.278(3) .
C36 C37 1.494(4) .
C37 C41 1.379(4) .
C37 C38 1.384(4) .
C38 C39 1.381(4) .
C38 H38 0.9300 .
C39 N8 1.335(4) .
C39 H39 0.9300 .
C40 N8 1.328(4) .
C40 C41 1.389(4) .
C40 H40 0.9300 .
C41 H41 0.9300 .
C42 N9 1.135(6) .
C42 C43 1.446(7) .
C43 H43A 0.9600 .
C43 H43B 0.9600 .
C43 H43C 0.9600 .
N1 Co1 1.936(2) .
N2 Co1 1.906(2) .
N4 Co1 1.939(2) .
N5 Co1 1.910(2) .
N6 Ag1 2.240(2) 2_655
N8 Ag1 2.259(2) 1_565
N9 Ag1 2.417(4) .
O1 Co1 1.9056(19) .
O2 Co1 1.9015(19) .
Ag1 N6 2.240(2) 2_655
Ag1 N8 2.259(2) 1_545
F1 Sb1 1.827(5) .
F2 Sb1 1.763(4) .
F3 Sb1 1.822(3) .
F4 Sb1 1.826(5) .
F5 Sb1 1.823(4) .
F6 Sb1 1.855(4) .
C44 N10 1.106(8) .
C44 C45 1.443(9) .
C45 H45A 0.9600 .
C45 H45B 0.9600 .
C45 H45C 0.9600 .
O3 H3B 0.890(19) .
O3 H3A 0.900(19) .
